data_7022679
loop_
_publ_author_name
'Hejda, Martin'
'Ly\<cka, Anton\'in'
'Jambor, Roman'
'R\%u\<zi\<cka, Ale\<s'
'Dost\'al, Libor'

_publ_section_title
;
 Reactivity of C,N-chelated organoboron compounds with lithium
 anilides--formation of unexpected 1,2,3-trisubstituted
 1H-2,1-benzazaboroles.
;
_journal_issue 18
_journal_name_full 'Dalton transactions (Cambridge, England : 2003)'
_journal_page_first 6417
_journal_page_last 6428
_journal_paper_doi 10.1039/c3dt32850c
_journal_volume 42
_journal_year 2013
_chemical_formula_moiety 'C35 H42 B N3'
_chemical_formula_sum 'C35 H42 B N3'
_chemical_formula_weight 515.53
_chemical_name_systematic
;
?
;
_space_group_IT_number 14
_symmetry_cell_setting monoclinic
_symmetry_space_group_name_Hall '-P 2ybc'
_symmetry_space_group_name_H-M 'P 1 21/c 1'
_atom_sites_solution_hydrogens geom
_atom_sites_solution_primary direct
_atom_sites_solution_secondary difmap
_audit_creation_method SHELXL-97
_cell_angle_alpha 90
_cell_angle_beta 125.552(7)
_cell_angle_gamma 90
_cell_formula_units_Z 4
_cell_length_a 12.5801(13)
_cell_length_b 15.2930(14)
_cell_length_c 19.0710(19)
_cell_measurement_reflns_used 23300
_cell_measurement_temperature 150(1)
_cell_measurement_theta_max 27.5
_cell_measurement_theta_min 1
_cell_volume 2985.1(6)
_computing_cell_refinement 'COLLECT and DENZO'
_computing_data_collection 'COLLECT (Hooft, 1998) and DENZO (Otwinowski & Minor, 1997)'
_computing_data_reduction 'COLLECT and DENZO'
_computing_molecular_graphics 'PLATON (Spek, 2003)'
_computing_publication_material 'SHELXL-97 (Sheldrick, 2008)'
_computing_structure_refinement 'SHELXL-97 (Sheldrick, 1997)'
_computing_structure_solution 'SIR92 (Altomare et al., 1994)'
_diffrn_ambient_temperature 150(1)
_diffrn_detector_area_resol_mean 9.091
_diffrn_measured_fraction_theta_full 0.981
_diffrn_measured_fraction_theta_max 0.981
_diffrn_measurement_device_type 'Bruker Nonius KappaCCD area detector'
_diffrn_measurement_method '\f and \w scans to fill the Ewald sphere'
_diffrn_radiation_monochromator graphite
_diffrn_radiation_source 'fine-focus sealed tube'
_diffrn_radiation_type MoK\a
_diffrn_radiation_wavelength 0.71073
_diffrn_reflns_av_R_equivalents 0.0649
_diffrn_reflns_av_sigmaI/netI 0.0535
_diffrn_reflns_limit_h_max 14
_diffrn_reflns_limit_h_min -16
_diffrn_reflns_limit_k_max 18
_diffrn_reflns_limit_k_min -19
_diffrn_reflns_limit_l_max 24
_diffrn_reflns_limit_l_min -24
_diffrn_reflns_number 23236
_diffrn_reflns_theta_full 27.50
_diffrn_reflns_theta_max 27.50
_diffrn_reflns_theta_min 1.87
_diffrn_standards_number 0
_exptl_absorpt_coefficient_mu 0.066
_exptl_absorpt_correction_T_max 0.988
_exptl_absorpt_correction_T_min 0.979
_exptl_absorpt_correction_type integration
_exptl_absorpt_process_details
;
Gaussian integration (Coppens, 1970)
;
_exptl_crystal_colour colourless
_exptl_crystal_density_diffrn 1.147
_exptl_crystal_density_method 'not measured'
_exptl_crystal_description block
_exptl_crystal_F_000 1112
_exptl_crystal_size_max 0.45
_exptl_crystal_size_mid 0.33
_exptl_crystal_size_min 0.26
_refine_diff_density_max 0.303
_refine_diff_density_min -0.242
_refine_diff_density_rms 0.052
_refine_ls_extinction_method none
_refine_ls_goodness_of_fit_ref 1.161
_refine_ls_hydrogen_treatment constr
_refine_ls_matrix_type full
_refine_ls_number_parameters 352
_refine_ls_number_reflns 6729
_refine_ls_number_restraints 0
_refine_ls_restrained_S_all 1.161
_refine_ls_R_factor_all 0.1103
_refine_ls_R_factor_gt 0.0642
_refine_ls_shift/su_max 0.000
_refine_ls_shift/su_mean 0.000
_refine_ls_structure_factor_coef Fsqd
_refine_ls_weighting_details 'calc w=1/[\s^2^(Fo^2^)+(0.0263P)^2^+2.5812P] where P=(Fo^2^+2Fc^2^)/3'
_refine_ls_weighting_scheme calc
_refine_ls_wR_factor_gt 0.1180
_refine_ls_wR_factor_ref 0.1433
_reflns_number_gt 4494
_reflns_number_total 6729
_reflns_threshold_expression >2sigma(I)
_cod_data_source_file c3dt32850c.txt
_cod_data_source_block shelxl2
_cod_original_sg_symbol_H-M 'P 21/c'
_cod_database_code 7022679

loop_
_symmetry_equiv_pos_as_xyz
'x, y, z'
'-x, y+1/2, -z+1/2'
'-x, -y, -z'
'x, -y-1/2, z-1/2'

loop_
_atom_site_label
_atom_site_type_symbol
_atom_site_fract_x
_atom_site_fract_y
_atom_site_fract_z
_atom_site_U_iso_or_equiv
_atom_site_adp_type
_atom_site_occupancy
_atom_site_symmetry_multiplicity
_atom_site_calc_flag
_atom_site_refinement_flags
N2 N 0.01218(17) 0.17413(12) 0.08795(11) 0.0257(4) Uani 1 1 d .
H2 H -0.0053 0.2133 0.0506 0.031 Uiso 1 1 d R
N3 N 0.24996(16) 0.19664(12) 0.15529(10) 0.0219(4) Uani 1 1 d .
C28 C -0.0988(2) 0.13859(14) 0.08055(14) 0.0239(5) Uani 1 1 d .
N1 N 0.46627(17) 0.22043(12) 0.28601(11) 0.0257(4) Uani 1 1 d .
H1 H 0.4365 0.2244 0.3219 0.031 Uiso 1 1 d R
C16 C 0.24226(19) 0.27257(14) 0.10822(13) 0.0230(5) Uani 1 1 d .
C17 C 0.2343(2) 0.35625(15) 0.13510(13) 0.0258(5) Uani 1 1 d .
C33 C -0.1986(2) 0.09895(14) 0.00303(14) 0.0265(5) Uani 1 1 d .
C22 C 0.2402(2) 0.37234(15) 0.21616(14) 0.0288(5) Uani 1 1 d .
H22 H 0.2479 0.3156 0.2426 0.035 Uiso 1 1 d R
C25 C 0.2472(2) 0.17306(15) 0.00185(14) 0.0276(5) Uani 1 1 d .
H25 H 0.2837 0.1318 0.0499 0.033 Uiso 1 1 d R
C2 C 0.3430(2) 0.07988(15) 0.25262(14) 0.0269(5) Uani 1 1 d .
B1 B 0.1445(2) 0.15167(17) 0.14818(15) 0.0232(5) Uani 1 1 d .
C32 C -0.3077(2) 0.06638(15) -0.00406(15) 0.0317(5) Uani 1 1 d .
H32 H -0.3752 0.0414 -0.0557 0.038 Uiso 1 1 d R
C9 C 0.6643(2) 0.18348(14) 0.42793(14) 0.0274(5) Uani 1 1 d .
C7 C 0.3770(2) 0.15667(14) 0.21927(13) 0.0243(5) Uani 1 1 d .
H7 H 0.4156 0.1352 0.1903 0.029 Uiso 1 1 d R
C3 C 0.4300(2) 0.01832(16) 0.31306(15) 0.0356(6) Uani 1 1 d .
H3 H 0.5184 0.0206 0.3358 0.043 Uiso 1 1 d R
C1 C 0.2086(2) 0.07610(15) 0.21575(13) 0.0256(5) Uani 1 1 d .
C29 C -0.1093(2) 0.14527(16) 0.14945(15) 0.0304(5) Uani 1 1 d .
C21 C 0.2402(2) 0.26213(15) 0.03395(13) 0.0254(5) Uani 1 1 d .
C8 C 0.6010(2) 0.19840(14) 0.33945(14) 0.0241(5) Uani 1 1 d .
C19 C 0.2196(2) 0.41895(16) 0.01378(16) 0.0363(6) Uani 1 1 d .
H19 H 0.2113 0.4678 -0.0181 0.044 Uiso 1 1 d R
C30 C -0.2190(2) 0.10879(16) 0.14033(16) 0.0342(6) Uani 1 1 d .
H30 H -0.2252 0.1103 0.1866 0.041 Uiso 1 1 d R
C18 C 0.2227(2) 0.42874(15) 0.08677(15) 0.0324(5) Uani 1 1 d .
H18 H 0.2173 0.4844 0.1041 0.039 Uiso 1 1 d R
C20 C 0.2289(2) 0.33689(16) -0.01197(15) 0.0337(5) Uani 1 1 d .
H20 H 0.2276 0.3312 -0.0610 0.040 Uiso 1 1 d R
C10 C 0.7962(2) 0.16280(16) 0.47818(15) 0.0346(6) Uani 1 1 d .
H10 H 0.8388 0.1530 0.5369 0.041 Uiso 1 1 d R
C31 C -0.3172(2) 0.07060(16) 0.06441(16) 0.0348(6) Uani 1 1 d .
H31 H -0.3902 0.0477 0.0590 0.042 Uiso 1 1 d R
C13 C 0.6729(2) 0.19763(15) 0.30413(15) 0.0296(5) Uani 1 1 d .
C6 C 0.1629(2) 0.00911(16) 0.24166(15) 0.0352(6) Uani 1 1 d .
H6 H 0.0742 0.0049 0.2178 0.042 Uiso 1 1 d R
C35 C -0.1873(2) 0.09060(17) -0.07088(15) 0.0360(6) Uani 1 1 d .
H35A H -0.2621 0.0600 -0.1174 0.043 Uiso 1 1 d R
H35B H -0.1094 0.0587 -0.0525 0.043 Uiso 1 1 d R
H35C H -0.1831 0.1478 -0.0900 0.043 Uiso 1 1 d R
C14 C 0.5923(2) 0.19208(18) 0.46901(15) 0.0387(6) Uani 1 1 d .
H14A H 0.6506 0.1794 0.5295 0.046 Uiso 1 1 d R
H14B H 0.5206 0.1517 0.4423 0.046 Uiso 1 1 d R
H14C H 0.5597 0.2506 0.4613 0.046 Uiso 1 1 d R
C4 C 0.3820(3) -0.04626(17) 0.33819(17) 0.0461(7) Uani 1 1 d .
H4 H 0.4389 -0.0871 0.3794 0.055 Uiso 1 1 d R
C12 C 0.8050(2) 0.17530(16) 0.35752(17) 0.0357(6) Uani 1 1 d .
H12 H 0.8530 0.1729 0.3346 0.043 Uiso 1 1 d R
C11 C 0.8663(2) 0.15677(16) 0.44341(17) 0.0379(6) Uani 1 1 d .
H11 H 0.9537 0.1402 0.4777 0.045 Uiso 1 1 d R
C34 C -0.0104(3) 0.1932(2) 0.23108(16) 0.0434(7) Uani 1 1 d .
H34A H 0.0507 0.1521 0.2737 0.052 Uiso 1 1 d R
H34B H -0.0541 0.2233 0.2518 0.052 Uiso 1 1 d R
H34C H 0.0354 0.2348 0.2200 0.052 Uiso 1 1 d R
C5 C 0.2493(3) -0.05091(18) 0.30283(17) 0.0456(7) Uani 1 1 d .
H5 H 0.2185 -0.0948 0.3204 0.055 Uiso 1 1 d R
C15 C 0.6105(3) 0.2239(2) 0.21229(17) 0.0433(7) Uani 1 1 d .
H15A H 0.5742 0.1732 0.1759 0.052 Uiso 1 1 d R
H15B H 0.6750 0.2498 0.2070 0.052 Uiso 1 1 d R
H15C H 0.5422 0.2654 0.1951 0.052 Uiso 1 1 d R
C23 C 0.1163(2) 0.41785(19) 0.19598(17) 0.0420(6) Uani 1 1 d .
H23A H 0.1055 0.4730 0.1685 0.050 Uiso 1 1 d R
H23B H 0.1241 0.4273 0.2486 0.050 Uiso 1 1 d R
H23C H 0.0418 0.3815 0.1582 0.050 Uiso 1 1 d R
C24 C 0.3611(2) 0.42699(18) 0.28127(15) 0.0378(6) Uani 1 1 d .
H24A H 0.4377 0.3997 0.2915 0.045 Uiso 1 1 d R
H24B H 0.3692 0.4307 0.3344 0.045 Uiso 1 1 d R
H24C H 0.3520 0.4847 0.2586 0.045 Uiso 1 1 d R
C26 C 0.1104(3) 0.14102(18) -0.07050(17) 0.0436(7) Uani 1 1 d .
H26A H 0.0566 0.1393 -0.0499 0.052 Uiso 1 1 d R
H26B H 0.1162 0.0834 -0.0881 0.052 Uiso 1 1 d R
H26C H 0.0725 0.1801 -0.1187 0.052 Uiso 1 1 d R
C27 C 0.3352(3) 0.17255(19) -0.02908(19) 0.0456(7) Uani 1 1 d .
H27A H 0.2983 0.2094 -0.0789 0.055 Uiso 1 1 d R
H27B H 0.3424 0.1139 -0.0438 0.055 Uiso 1 1 d R
H27C H 0.4204 0.1939 0.0160 0.055 Uiso 1 1 d R

loop_
_atom_site_aniso_label
_atom_site_aniso_U_11
_atom_site_aniso_U_22
_atom_site_aniso_U_33
_atom_site_aniso_U_23
_atom_site_aniso_U_13
_atom_site_aniso_U_12
N2 0.0220(9) 0.0282(10) 0.0228(9) 0.0057(8) 0.0108(8) 0.0018(8)
N3 0.0169(8) 0.0246(9) 0.0186(8) 0.0016(7) 0.0071(7) 0.0024(7)
C28 0.0192(10) 0.0231(11) 0.0260(11) 0.0041(9) 0.0112(9) 0.0030(9)
N1 0.0186(9) 0.0297(10) 0.0238(9) -0.0013(8) 0.0095(8) 0.0021(8)
C16 0.0157(10) 0.0263(11) 0.0214(10) 0.0030(8) 0.0076(9) 0.0003(8)
C17 0.0186(10) 0.0282(12) 0.0217(10) -0.0028(9) 0.0067(9) -0.0006(9)
C33 0.0243(11) 0.0216(11) 0.0261(11) 0.0043(9) 0.0103(9) 0.0044(9)
C22 0.0263(11) 0.0299(12) 0.0260(11) -0.0041(9) 0.0128(10) 0.0005(10)
C25 0.0301(12) 0.0291(12) 0.0228(10) 0.0019(9) 0.0149(10) 0.0020(10)
C2 0.0272(11) 0.0244(11) 0.0213(10) -0.0007(9) 0.0096(9) 0.0015(9)
B1 0.0239(12) 0.0251(13) 0.0195(11) -0.0023(9) 0.0120(10) 0.0003(10)
C32 0.0218(11) 0.0281(12) 0.0316(12) 0.0021(10) 0.0077(10) -0.0023(9)
C9 0.0251(11) 0.0219(11) 0.0280(11) -0.0020(9) 0.0113(10) -0.0026(9)
C7 0.0177(10) 0.0288(12) 0.0205(10) -0.0005(9) 0.0077(9) 0.0032(9)
C3 0.0287(12) 0.0289(13) 0.0324(13) 0.0011(10) 0.0082(11) 0.0020(10)
C1 0.0242(11) 0.0262(12) 0.0214(10) -0.0006(9) 0.0103(9) -0.0001(9)
C29 0.0275(12) 0.0333(13) 0.0300(12) -0.0006(10) 0.0166(10) -0.0007(10)
C21 0.0219(10) 0.0279(12) 0.0207(10) 0.0007(9) 0.0091(9) -0.0004(9)
C8 0.0198(10) 0.0202(11) 0.0266(11) -0.0012(9) 0.0103(9) -0.0016(8)
C19 0.0429(14) 0.0270(13) 0.0338(13) 0.0070(10) 0.0193(12) -0.0017(11)
C30 0.0336(13) 0.0378(14) 0.0402(14) 0.0021(11) 0.0265(12) 0.0019(11)
C18 0.0316(12) 0.0221(11) 0.0320(12) -0.0016(10) 0.0119(11) 0.0002(10)
C20 0.0382(14) 0.0346(13) 0.0262(12) 0.0025(10) 0.0176(11) -0.0016(11)
C10 0.0254(12) 0.0304(13) 0.0273(12) -0.0043(10) 0.0036(10) 0.0006(10)
C31 0.0260(12) 0.0349(13) 0.0446(14) 0.0043(11) 0.0212(11) -0.0008(10)
C13 0.0265(11) 0.0273(12) 0.0329(12) -0.0029(10) 0.0160(10) -0.0018(9)
C6 0.0319(13) 0.0339(13) 0.0324(13) 0.0050(11) 0.0145(11) -0.0030(11)
C35 0.0351(13) 0.0375(14) 0.0257(12) -0.0032(10) 0.0122(11) -0.0019(11)
C14 0.0376(14) 0.0483(16) 0.0265(12) -0.0007(11) 0.0166(11) -0.0013(12)
C4 0.0448(16) 0.0301(14) 0.0390(14) 0.0128(11) 0.0105(13) 0.0049(12)
C12 0.0262(12) 0.0334(13) 0.0475(15) -0.0119(11) 0.0215(12) -0.0046(10)
C11 0.0185(11) 0.0303(13) 0.0456(15) -0.0119(11) 0.0076(11) -0.0003(10)
C34 0.0441(15) 0.0563(18) 0.0345(14) -0.0110(13) 0.0256(13) -0.0083(13)
C5 0.0465(16) 0.0377(15) 0.0412(15) 0.0136(12) 0.0190(13) -0.0050(12)
C15 0.0421(15) 0.0533(17) 0.0448(15) 0.0070(13) 0.0311(13) 0.0029(13)
C23 0.0320(13) 0.0483(16) 0.0407(15) -0.0093(12) 0.0182(12) 0.0036(12)
C24 0.0319(13) 0.0453(15) 0.0292(12) -0.0119(11) 0.0138(11) -0.0034(11)
C26 0.0379(14) 0.0395(15) 0.0437(15) -0.0093(12) 0.0181(13) -0.0023(12)
C27 0.0528(17) 0.0443(16) 0.0566(17) -0.0069(13) 0.0414(15) -0.0022(13)

loop_
_atom_type_symbol
_atom_type_description
_atom_type_scat_dispersion_real
_atom_type_scat_dispersion_imag
_atom_type_scat_source
C C 0.0033 0.0016 'International Tables Vol C Tables 4.2.6.8 and 6.1.1.4'
H H 0.0000 0.0000 'International Tables Vol C Tables 4.2.6.8 and 6.1.1.4'
N N 0.0061 0.0033 'International Tables Vol C Tables 4.2.6.8 and 6.1.1.4'
B B 0.0013 0.0007 'International Tables Vol C Tables 4.2.6.8 and 6.1.1.4'

loop_
_exptl_crystal_face_index_h
_exptl_crystal_face_index_k
_exptl_crystal_face_index_l
_exptl_crystal_face_perp_dist
-1 0 1 0.093
1 0 -1 0.129
-1 0 -1 0.130
1 0 1 0.152
0 -1 0 0.169
0 1 0 0.225
0 -1 1 0.140
0 -1 -1 0.180
0 1 -1 0.220
0 1 1 0.201
0 0 -1 0.151
0 0 1 0.161
1 1 0 0.204
1 -1 0 0.171

loop_
_geom_angle_atom_site_label_1
_geom_angle_atom_site_label_2
_geom_angle_atom_site_label_3
_geom_angle
B1 N2 C28 127.75(18)
B1 N2 H2 117.3
C28 N2 H2 114.9
B1 N3 C16 127.47(17)
B1 N3 C7 112.41(17)
C16 N3 C7 120.12(17)
C29 C28 C33 120.4(2)
C29 C28 N2 120.05(19)
C33 C28 N2 119.6(2)
C8 N1 C7 117.07(17)
C8 N1 H1 107.7
C7 N1 H1 104.0
C17 C16 C21 120.4(2)
C17 C16 N3 120.14(19)
C21 C16 N3 119.43(19)
C18 C17 C16 119.1(2)
C18 C17 C22 117.8(2)
C16 C17 C22 123.1(2)
C32 C33 C28 119.0(2)
C32 C33 C35 120.3(2)
C28 C33 C35 120.6(2)
C17 C22 C24 110.43(19)
C17 C22 C23 112.03(19)
C24 C22 C23 109.8(2)
C17 C22 H22 108.2
C24 C22 H22 108.1
C23 C22 H22 108.2
C21 C25 C27 112.7(2)
C21 C25 C26 110.62(19)
C27 C25 C26 109.7(2)
C21 C25 H25 107.8
C27 C25 H25 107.9
C26 C25 H25 107.8
C3 C2 C1 121.5(2)
C3 C2 C7 126.5(2)
C1 C2 C7 111.98(19)
N2 B1 N3 123.5(2)
N2 B1 C1 130.7(2)
N3 B1 C1 105.80(18)
C31 C32 C33 121.0(2)
C31 C32 H32 119.5
C33 C32 H32 119.5
C10 C9 C8 118.8(2)
C10 C9 C14 120.0(2)
C8 C9 C14 121.2(2)
N3 C7 N1 110.94(17)
N3 C7 C2 103.63(17)
N1 C7 C2 114.26(17)
N3 C7 H7 109.2
N1 C7 H7 109.3
C2 C7 H7 109.3
C4 C3 C2 118.6(2)
C4 C3 H3 120.7
C2 C3 H3 120.7
C6 C1 C2 118.4(2)
C6 C1 B1 135.4(2)
C2 C1 B1 106.05(19)
C28 C29 C30 118.5(2)
C28 C29 C34 122.3(2)
C30 C29 C34 119.1(2)
C20 C21 C16 118.2(2)
C20 C21 C25 119.4(2)
C16 C21 C25 122.4(2)
C9 C8 C13 120.1(2)
C9 C8 N1 120.5(2)
C13 C8 N1 119.32(19)
C20 C19 C18 120.1(2)
C20 C19 H19 120.0
C18 C19 H19 119.9
C31 C30 C29 121.2(2)
C31 C30 H30 119.4
C29 C30 H30 119.4
C19 C18 C17 120.8(2)
C19 C18 H18 119.6
C17 C18 H18 119.6
C19 C20 C21 121.4(2)
C19 C20 H20 119.3
C21 C20 H20 119.3
C11 C10 C9 121.7(2)
C11 C10 H10 119.1
C9 C10 H10 119.2
C30 C31 C32 119.8(2)
C30 C31 H31 120.2
C32 C31 H31 120.0
C12 C13 C8 118.5(2)
C12 C13 C15 120.7(2)
C8 C13 C15 120.8(2)
C5 C6 C1 120.1(2)
C5 C6 H6 119.9
C1 C6 H6 120.0
C33 C35 H35A 109.4
C33 C35 H35B 109.5
H35A C35 H35B 109.5
C33 C35 H35C 109.5
H35A C35 H35C 109.5
H35B C35 H35C 109.5
C9 C14 H14A 109.7
C9 C14 H14B 109.3
H14A C14 H14B 109.5
C9 C14 H14C 109.4
H14A C14 H14C 109.5
H14B C14 H14C 109.5
C3 C4 C5 120.8(2)
C3 C4 H4 119.8
C5 C4 H4 119.4
C11 C12 C13 121.7(2)
C11 C12 H12 119.0
C13 C12 H12 119.3
C12 C11 C10 119.1(2)
C12 C11 H11 120.6
C10 C11 H11 120.3
C29 C34 H34A 109.3
C29 C34 H34B 109.4
H34A C34 H34B 109.5
C29 C34 H34C 109.7
H34A C34 H34C 109.5
H34B C34 H34C 109.5
C6 C5 C4 120.5(2)
C6 C5 H5 119.7
C4 C5 H5 119.7
C13 C15 H15A 109.5
C13 C15 H15B 109.4
H15A C15 H15B 109.5
C13 C15 H15C 109.5
H15A C15 H15C 109.5
H15B C15 H15C 109.5
C22 C23 H23A 109.6
C22 C23 H23B 109.5
H23A C23 H23B 109.5
C22 C23 H23C 109.3
H23A C23 H23C 109.5
H23B C23 H23C 109.5
C22 C24 H24A 109.5
C22 C24 H24B 109.4
H24A C24 H24B 109.5
C22 C24 H24C 109.5
H24A C24 H24C 109.5
H24B C24 H24C 109.5
C25 C26 H26A 109.3
C25 C26 H26B 109.5
H26A C26 H26B 109.5
C25 C26 H26C 109.6
H26A C26 H26C 109.5
H26B C26 H26C 109.5
C25 C27 H27A 109.7
C25 C27 H27B 109.2
H27A C27 H27B 109.5
C25 C27 H27C 109.5
H27A C27 H27C 109.5
H27B C27 H27C 109.5

loop_
_geom_bond_atom_site_label_1
_geom_bond_atom_site_label_2
_geom_bond_distance
N2 B1 1.409(3)
N2 C28 1.427(3)
N2 H2 0.8557
N3 B1 1.429(3)
N3 C16 1.436(3)
N3 C7 1.466(3)
C28 C29 1.399(3)
C28 C33 1.404(3)
N1 C8 1.420(3)
N1 C7 1.473(3)
N1 H1 0.9547
C16 C17 1.404(3)
C16 C21 1.410(3)
C17 C18 1.394(3)
C17 C22 1.524(3)
C33 C32 1.390(3)
C33 C35 1.503(3)
C22 C24 1.536(3)
C22 C23 1.538(3)
C22 H22 0.9801
C25 C21 1.517(3)
C25 C27 1.527(3)
C25 C26 1.531(3)
C25 H25 0.9799
C2 C3 1.395(3)
C2 C1 1.405(3)
C2 C7 1.511(3)
B1 C1 1.561(3)
C32 C31 1.381(3)
C32 H32 0.9300
C9 C10 1.387(3)
C9 C8 1.404(3)
C9 C14 1.508(3)
C7 H7 0.9800
C3 C4 1.380(4)
C3 H3 0.9301
C1 C6 1.398(3)
C29 C30 1.402(3)
C29 C34 1.503(3)
C21 C20 1.396(3)
C8 C13 1.407(3)
C19 C20 1.377(4)
C19 C18 1.378(3)
C19 H19 0.9298
C30 C31 1.373(3)
C30 H30 0.9300
C18 H18 0.9301
C20 H20 0.9301
C10 C11 1.380(4)
C10 H10 0.9300
C31 H31 0.9300
C13 C12 1.395(3)
C13 C15 1.499(3)
C6 C5 1.382(3)
C6 H6 0.9301
C35 H35A 0.9599
C35 H35B 0.9600
C35 H35C 0.9600
C14 H14A 0.9599
C14 H14B 0.9600
C14 H14C 0.9600
C4 C5 1.392(4)
C4 H4 0.9300
C12 C11 1.374(4)
C12 H12 0.9301
C11 H11 0.9298
C34 H34A 0.9599
C34 H34B 0.9599
C34 H34C 0.9601
C5 H5 0.9301
C15 H15A 0.9600
C15 H15B 0.9599
C15 H15C 0.9600
C23 H23A 0.9601
C23 H23B 0.9601
C23 H23C 0.9600
C24 H24A 0.9600
C24 H24B 0.9599
C24 H24C 0.9600
C26 H26A 0.9600
C26 H26B 0.9599
C26 H26C 0.9601
C27 H27A 0.9600
C27 H27B 0.9600
C27 H27C 0.9599
